data_2214341
loop_
_publ_author_name
'Wagner, Pawe\/l'
'Officer, David L.'
'Kubicki, Maciej'

_publ_section_title
;
 (<i>Z</i>)-2-Phenyl-3-(2,2':5',2''-terthiophen-3'-yl)acrylonitrile
;
_journal_coeditor_code LX2015
_journal_issue 7
_journal_name_full 'Acta Crystallographica Section E'
_journal_page_first o3054
_journal_page_last o3055
_journal_paper_doi 10.1107/S1600536807025366
_journal_volume 63
_journal_year 2007
_chemical_formula_iupac 'C21 H13 N S3'
_chemical_formula_moiety 'C21 H13 N S3'
_chemical_formula_sum 'C21 H13 N S3'
_chemical_formula_weight 375.50
_chemical_name_systematic
;
(2Z)-2-Phenyl-3-(2,2':5',2''-terthiophen-3'-yl)acrylonitrile
;
_space_group_IT_number 14
_symmetry_cell_setting monoclinic
_symmetry_space_group_name_Hall '-P 2ybc'
_symmetry_space_group_name_H-M 'P 1 21/c 1'
_atom_sites_solution_hydrogens geom
_atom_sites_solution_primary direct
_atom_sites_solution_secondary difmap
_audit_creation_method SHELXL-97
_cell_angle_alpha 90
_cell_angle_beta 111.300(10)
_cell_angle_gamma 90
_cell_formula_units_Z 4
_cell_length_a 9.1670(10)
_cell_length_b 19.564(2)
_cell_length_c 10.4240(10)
_cell_measurement_reflns_used 2212
_cell_measurement_temperature 173.0(10)
_cell_measurement_theta_max 15
_cell_measurement_theta_min 5
_cell_volume 1741.8(3)
_computing_cell_refinement XSCANS
_computing_data_collection 'XSCANS (Bruker, 1996)'
_computing_data_reduction XSCANS
_computing_molecular_graphics 'Stereochemical Workstation Operation Manual (Siemens, 1989)'
_computing_publication_material SHELXL97
_computing_structure_refinement 'SHELXL97 (Sheldrick, 1997)'
_computing_structure_solution 'SHELXS97 (Sheldrick, 1997)'
_diffrn_ambient_temperature 173.0(10)
_diffrn_measured_fraction_theta_full 0.996
_diffrn_measured_fraction_theta_max 0.996
_diffrn_measurement_device_type 'Bruker P4 CCD'
_diffrn_measurement_method \w
_diffrn_radiation_monochromator graphite
_diffrn_radiation_source 'fine-focus sealed tube'
_diffrn_radiation_type MoK\a
_diffrn_radiation_wavelength 0.71073
_diffrn_reflns_av_R_equivalents 0.1493
_diffrn_reflns_av_sigmaI/netI 0.1357
_diffrn_reflns_limit_h_max 10
_diffrn_reflns_limit_h_min -10
_diffrn_reflns_limit_k_max 22
_diffrn_reflns_limit_k_min -23
_diffrn_reflns_limit_l_max 12
_diffrn_reflns_limit_l_min -11
_diffrn_reflns_number 10129
_diffrn_reflns_theta_full 25.00
_diffrn_reflns_theta_max 25.00
_diffrn_reflns_theta_min 2.08
_exptl_absorpt_coefficient_mu 0.428
_exptl_absorpt_correction_type none
_exptl_crystal_colour yellow
_exptl_crystal_density_diffrn 1.432
_exptl_crystal_density_method 'not measured'
_exptl_crystal_description block
_exptl_crystal_F_000 776
_exptl_crystal_size_max 0.26
_exptl_crystal_size_mid 0.2
_exptl_crystal_size_min 0.16
_refine_diff_density_max 0.561
_refine_diff_density_min -0.677
_refine_ls_extinction_method none
_refine_ls_goodness_of_fit_ref 1.017
_refine_ls_hydrogen_treatment constr
_refine_ls_matrix_type full
_refine_ls_number_parameters 233
_refine_ls_number_reflns 3054
_refine_ls_number_restraints 51
_refine_ls_restrained_S_all 1.052
_refine_ls_R_factor_all 0.1199
_refine_ls_R_factor_gt 0.0662
_refine_ls_shift/su_max 0.000
_refine_ls_shift/su_mean 0.000
_refine_ls_structure_factor_coef Fsqd
_refine_ls_weighting_details 'calc w=1/[\s^2^(Fo^2^)+(0.05P)^2^] where P=(Fo^2^+2Fc^2^)/3'
_refine_ls_weighting_scheme calc
_refine_ls_wR_factor_gt 0.1374
_refine_ls_wR_factor_ref 0.1531
_reflns_number_gt 1861
_reflns_number_total 3054
_reflns_threshold_expression I>2\s(I)
_cod_data_source_file lx2015.cif
_cod_data_source_block I
_cod_original_sg_symbol_H-M 'P 2~1~/c'
_cod_database_code 2214341
_cod_database_fobs_code 2214341

loop_
_symmetry_equiv_pos_as_xyz
'x, y, z'
'-x, y+1/2, -z+1/2'
'-x, -y, -z'
'x, -y-1/2, z-1/2'

loop_
_atom_site_type_symbol
_atom_site_label
_atom_site_fract_x
_atom_site_fract_y
_atom_site_fract_z
_atom_site_U_iso_or_equiv
_atom_site_adp_type
_atom_site_calc_flag
_atom_site_refinement_flags
_atom_site_occupancy
_atom_site_disorder_assembly
_atom_site_disorder_group
S S1 0.56931(14) 0.14221(6) -0.00033(13) 0.0210(3) Uani d . 1 . .
C C2 0.6725(5) 0.0783(2) 0.1084(5) 0.0159(11) Uani d U 1 . .
C C3 0.7043(6) 0.0252(2) 0.0376(5) 0.0183(11) Uani d U 1 . .
C C4 0.6420(5) 0.0369(2) -0.1078(5) 0.0178(11) Uani d . 1 . .
H H4 0.6522 0.0058 -0.1716 0.021 Uiso d R 1 . .
C C5 0.5666(5) 0.0978(2) -0.1438(5) 0.0185(11) Uani d . 1 A .
C C6 0.7141(5) 0.0857(2) 0.2557(5) 0.0180(11) Uani d . 1 . .
S S7 0.58362(16) 0.11909(7) 0.32299(13) 0.0260(4) Uani d . 1 . .
C C8 0.7152(6) 0.1126(3) 0.4875(5) 0.0260(13) Uani d . 1 . .
H H8 0.6952 0.1262 0.5650 0.031 Uiso d R 1 . .
C C9 0.8511(6) 0.0855(3) 0.4913(5) 0.0270(13) Uani d . 1 . .
H H9 0.9350 0.0775 0.5729 0.032 Uiso d R 1 . .
C C10 0.8555(5) 0.0704(2) 0.3611(4) 0.0158(11) Uani d U 1 . .
H H10 0.9423 0.0524 0.3469 0.019 Uiso d R 1 . .
C C11 0.4806(5) 0.1228(2) -0.2812(5) 0.0201(11) Uani d DU 1 . .
S S12 0.3782(5) 0.06990(10) -0.4104(3) 0.0205(7) Uani d P 0.725(5) A 1
C C12 0.379(5) 0.0865(15) -0.413(3) 0.0205(7) Uani d PD 0.275(5) A 2
H H12 0.3736 0.0391 -0.4138 0.025 Uiso d PR 0.275(5) A 2
C C13 0.3084(6) 0.1337(3) -0.5189(6) 0.0325(14) Uani d D 1 . .
H H13 0.2411 0.1261 -0.6091 0.039 Uiso d R 1 A .
C C14 0.3516(6) 0.1956(3) -0.4733(5) 0.0314(14) Uani d D 1 A .
H H14 0.3198 0.2362 -0.5218 0.038 Uiso d R 1 . .
C C15 0.4584(14) 0.1880(5) -0.3325(10) 0.0231(12) Uani d P 0.725(5) A 1
H H15 0.5091 0.2253 -0.2798 0.028 Uiso d PR 0.725(5) A 1
S S15 0.4713(9) 0.2068(2) -0.3123(6) 0.0231(12) Uani d PDU 0.275(5) A 2
C C16 0.7830(5) -0.0363(2) 0.1054(5) 0.0192(11) Uani d . 1 . .
H H16 0.7778 -0.0452 0.1913 0.023 Uiso d R 1 . .
C C17 0.8621(5) -0.0818(2) 0.0607(5) 0.0171(11) Uani d U 1 . .
C C18 0.8859(5) -0.0716(2) -0.0653(5) 0.0172(11) Uani d U 1 . .
N N19 0.9073(5) -0.0643(2) -0.1664(4) 0.0265(11) Uani d . 1 . .
C C20 0.9287(5) -0.1459(2) 0.1335(5) 0.0175(11) Uani d U 1 . .
C C21 1.0512(6) -0.1787(3) 0.1111(5) 0.0223(12) Uani d . 1 . .
H H21 1.0948 -0.1594 0.0518 0.027 Uiso d R 1 . .
C C22 1.1089(6) -0.2397(3) 0.1758(5) 0.0266(13) Uani d . 1 . .
H H22 1.1898 -0.2618 0.1586 0.032 Uiso d R 1 . .
C C23 1.0471(6) -0.2681(3) 0.2657(5) 0.0260(13) Uani d . 1 . .
H H23 1.0861 -0.3092 0.3095 0.031 Uiso d R 1 . .
C C24 0.9279(5) -0.2354(3) 0.2906(5) 0.0238(12) Uani d . 1 . .
H H24 0.8860 -0.2544 0.3515 0.029 Uiso d R 1 . .
C C25 0.8696(5) -0.1743(2) 0.2257(5) 0.0196(11) Uani d . 1 . .
H H25 0.7898 -0.1521 0.2443 0.024 Uiso d R 1 . .

loop_
_atom_site_aniso_label
_atom_site_aniso_U_11
_atom_site_aniso_U_22
_atom_site_aniso_U_33
_atom_site_aniso_U_12
_atom_site_aniso_U_13
_atom_site_aniso_U_23
S1 0.0144(7) 0.0187(7) 0.0234(7) 0.0031(6) -0.0008(5) -0.0007(5)
C2 0.0102(18) 0.0141(18) 0.0197(17) 0.0004(15) 0.0008(14) 0.0010(14)
C3 0.0141(19) 0.0172(18) 0.0217(18) -0.0004(15) 0.0043(15) -0.0006(15)
C4 0.009(3) 0.020(3) 0.022(3) -0.003(2) 0.002(2) -0.007(2)
C5 0.010(3) 0.023(3) 0.018(3) -0.003(2) 0.000(2) 0.000(2)
C6 0.018(3) 0.011(2) 0.022(3) 0.000(2) 0.003(2) 0.001(2)
S7 0.0199(8) 0.0254(7) 0.0299(8) -0.0009(6) 0.0056(6) -0.0038(6)
C8 0.031(3) 0.027(3) 0.017(3) -0.008(3) 0.005(2) -0.007(2)
C9 0.022(3) 0.027(3) 0.023(3) -0.008(3) -0.003(2) -0.001(2)
C10 0.0124(18) 0.0140(17) 0.0192(18) -0.0028(15) 0.0035(14) -0.0001(14)
C11 0.0154(19) 0.0203(19) 0.0215(18) -0.0012(16) 0.0032(15) -0.0036(15)
S12 0.0168(10) 0.0152(15) 0.0226(10) -0.0020(12) -0.0010(7) 0.0007(9)
C12 0.0168(10) 0.0152(15) 0.0226(10) -0.0020(12) -0.0010(7) 0.0007(9)
C13 0.023(3) 0.038(4) 0.029(3) -0.006(3) 0.001(2) 0.000(3)
C14 0.018(3) 0.034(3) 0.038(3) 0.005(3) 0.006(3) 0.014(3)
C15 0.0199(16) 0.019(2) 0.0227(17) -0.0020(17) -0.0010(13) -0.0084(16)
S15 0.0199(16) 0.019(2) 0.0227(17) -0.0020(17) -0.0010(13) -0.0084(16)
C16 0.011(3) 0.021(3) 0.021(3) -0.003(2) -0.001(2) -0.001(2)
C17 0.0134(18) 0.0159(18) 0.0178(17) -0.0018(15) 0.0006(14) -0.0025(14)
C18 0.0126(18) 0.0162(18) 0.0193(18) 0.0005(15) 0.0016(14) -0.0022(15)
N19 0.014(2) 0.029(3) 0.030(3) 0.003(2) 0.0006(19) -0.004(2)
C20 0.0141(18) 0.0163(18) 0.0171(17) -0.0001(16) -0.0002(14) -0.0016(15)
C21 0.015(3) 0.024(3) 0.026(3) -0.001(2) 0.004(2) -0.002(2)
C22 0.013(3) 0.024(3) 0.035(3) 0.009(3) -0.001(2) -0.004(2)
C23 0.017(3) 0.021(3) 0.031(3) 0.008(3) -0.003(2) -0.001(2)
C24 0.017(3) 0.027(3) 0.019(3) 0.000(3) -0.003(2) 0.000(2)
C25 0.007(3) 0.019(3) 0.025(3) 0.002(2) -0.003(2) -0.008(2)

loop_
_atom_type_symbol
_atom_type_description
_atom_type_scat_dispersion_real
_atom_type_scat_dispersion_imag
_atom_type_scat_source
C C 0.0033 0.0016 'International Tables Vol C Tables 4.2.6.8 and 6.1.1.4'
H H 0.0000 0.0000 'International Tables Vol C Tables 4.2.6.8 and 6.1.1.4'
N N 0.0061 0.0033 'International Tables Vol C Tables 4.2.6.8 and 6.1.1.4'
S S 0.1246 0.1234 'International Tables Vol C Tables 4.2.6.8 and 6.1.1.4'

loop_
_geom_angle_atom_site_label_1
_geom_angle_atom_site_label_2
_geom_angle_atom_site_label_3
_geom_angle
C2 S1 C5 92.1(2)
C3 C2 C6 128.5(4)
C3 C2 S1 111.7(3)
C6 C2 S1 119.8(3)
C2 C3 C4 111.7(4)
C2 C3 C16 122.3(4)
C4 C3 C16 125.9(4)
C5 C4 C3 113.5(4)
C5 C4 H4 123.3
C3 C4 H4 123.2
C4 C5 C11 127.5(4)
C4 C5 S1 110.9(3)
C11 C5 S1 121.3(4)
C10 C6 C2 128.7(4)
C10 C6 S7 110.2(3)
C2 C6 S7 121.0(3)
C8 S7 C6 92.2(2)
C9 C8 S7 111.6(4)
C9 C8 H8 124.2
S7 C8 H8 124.2
C8 C9 C10 114.1(5)
C8 C9 H9 123.0
C10 C9 H9 123.0
C6 C10 C9 111.8(4)
C6 C10 H10 124.1
C9 C10 H10 124.1
C15 C11 C5 130.7(5)
C5 C11 C12 132.0(7)
C5 C11 S15 119.7(4)
C12 C11 S15 108.1(7)
C15 C11 S12 107.4(5)
C5 C11 S12 121.8(3)
C13 S12 C11 92.7(3)
C13 C12 C11 111(2)
C13 C12 H12 130.0
C11 C12 H12 119.0
C14 C13 C12 109.3(17)
C14 C13 S12 117.4(4)
C14 C13 H13 121.2
C12 C13 H13 129.5
S12 C13 H13 121.4
C13 C14 C15 106.1(6)
C13 C14 S15 119.5(4)
C13 C14 H14 126.9
C15 C14 H14 127.0
S15 C14 H14 113.6
C11 C15 C14 116.2(7)
C11 C15 H15 121.9
C14 C15 H15 121.9
C14 S15 C11 92.0(3)
C17 C16 C3 128.4(5)
C17 C16 H16 115.8
C3 C16 H16 115.8
C16 C17 C18 120.9(4)
C16 C17 C20 124.3(4)
C18 C17 C20 114.8(4)
N19 C18 C17 178.7(5)
C25 C20 C21 118.6(5)
C25 C20 C17 120.3(4)
C21 C20 C17 121.1(4)
C22 C21 C20 120.6(5)
C22 C21 H21 119.7
C20 C21 H21 119.7
C23 C22 C21 120.2(5)
C23 C22 H22 119.9
C21 C22 H22 119.9
C24 C23 C22 119.7(5)
C24 C23 H23 120.1
C22 C23 H23 120.2
C23 C24 C25 120.3(5)
C23 C24 H24 119.9
C25 C24 H24 119.9
C20 C25 C24 120.6(5)
C20 C25 H25 119.7
C24 C25 H25 119.7

loop_
_geom_bond_atom_site_label_1
_geom_bond_atom_site_label_2
_geom_bond_distance
S1 C2 1.721(5)
S1 C5 1.722(5)
C2 C3 1.366(6)
C2 C6 1.449(6)
C3 C4 1.431(6)
C3 C16 1.448(6)
C4 C5 1.360(6)
C4 H4 0.9300
C5 C11 1.447(6)
C6 C10 1.394(6)
C6 S7 1.720(5)
S7 C8 1.706(5)
C8 C9 1.342(7)
C8 H8 0.9300
C9 C10 1.404(6)
C9 H9 0.9300
C10 H10 0.9300
C11 C15 1.369(10)
C11 C12 1.53(4)
C11 S15 1.670(4)
C11 S12 1.688(5)
S12 C13 1.650(6)
C12 C13 1.402(5)
C12 H12 0.9300
C13 C14 1.309(7)
C13 H13 0.9300
C14 C15 1.446(11)
C14 S15 1.653(5)
C14 H14 0.9300
C15 H15 0.9300
C16 C17 1.335(6)
C16 H16 0.9300
C17 C18 1.422(6)
C17 C20 1.479(6)
C18 N19 1.148(5)
C20 C25 1.380(6)
C20 C21 1.384(6)
C21 C22 1.378(7)
C21 H21 0.9300
C22 C23 1.376(7)
C22 H22 0.9300
C23 C24 1.370(6)
C23 H23 0.9300
C24 C25 1.382(7)
C24 H24 0.9300
C25 H25 0.9300

loop_
_geom_hbond_atom_site_label_D
_geom_hbond_atom_site_label_H
_geom_hbond_atom_site_label_A
_geom_hbond_site_symmetry_A
_geom_hbond_distance_DH
_geom_hbond_distance_HA
_geom_hbond_distance_DA
_geom_hbond_angle_DHA
C13 H13 N19 3_654 0.93 2.54 3.435(7) 160.5

loop_
_geom_torsion_atom_site_label_1
_geom_torsion_atom_site_label_2
_geom_torsion_atom_site_label_3
_geom_torsion_atom_site_label_4
_geom_torsion
C5 S1 C2 C3 0.3(4)
C5 S1 C2 C6 -179.7(4)
C6 C2 C3 C4 179.5(4)
S1 C2 C3 C4 -0.5(5)
C6 C2 C3 C16 3.2(8)
S1 C2 C3 C16 -176.8(4)
C2 C3 C4 C5 0.5(6)
C16 C3 C4 C5 176.6(4)
C3 C4 C5 C11 -174.8(4)
C3 C4 C5 S1 -0.3(5)
C2 S1 C5 C4 0.0(4)
C2 S1 C5 C11 174.9(4)
C3 C2 C6 C10 43.0(8)
S1 C2 C6 C10 -137.0(4)
C3 C2 C6 S7 -138.9(4)
S1 C2 C6 S7 41.1(5)
C10 C6 S7 C8 0.0(4)
C2 C6 S7 C8 -178.5(4)
C6 S7 C8 C9 -0.8(4)
S7 C8 C9 C10 1.4(6)
C2 C6 C10 C9 179.1(5)
S7 C6 C10 C9 0.8(5)
C8 C9 C10 C6 -1.5(6)
C4 C5 C11 C15 -148.9(9)
S1 C5 C11 C15 37.0(10)
C4 C5 C11 C12 35(3)
S1 C5 C11 C12 -139(2)
C4 C5 C11 S15 -150.2(6)
S1 C5 C11 S15 35.7(6)
C4 C5 C11 S12 34.0(7)
S1 C5 C11 S12 -140.1(4)
C15 C11 S12 C13 -2.1(7)
C5 C11 S12 C13 175.6(4)
C5 C11 C12 C13 174.9(13)
S15 C11 C12 C13 0(3)
C11 C12 C13 C14 0(3)
C11 S12 C13 C14 0.2(5)
S12 C13 C14 C15 1.7(8)
C12 C13 C14 S15 0(2)
C5 C11 C15 C14 -173.9(6)
S15 C11 C15 C14 -168(5)
S12 C11 C15 C14 3.5(11)
C13 C14 C15 C11 -3.4(12)
C13 C14 S15 C11 -0.1(7)
C15 C14 S15 C11 -7(3)
C5 C11 S15 C14 -175.7(4)
C12 C11 S15 C14 0(2)
C2 C3 C16 C17 -158.0(5)
C4 C3 C16 C17 26.3(8)
C3 C16 C17 C18 3.7(8)
C3 C16 C17 C20 -175.3(4)
C16 C17 C20 C25 22.4(7)
C18 C17 C20 C25 -156.6(4)
C16 C17 C20 C21 -157.5(5)
C18 C17 C20 C21 23.4(6)
C25 C20 C21 C22 2.3(7)
C17 C20 C21 C22 -177.7(4)
C20 C21 C22 C23 -1.3(7)
C21 C22 C23 C24 0.0(7)
C22 C23 C24 C25 0.1(7)
C21 C20 C25 C24 -2.2(7)
C17 C20 C25 C24 177.9(4)
C23 C24 C25 C20 1.0(7)
